data_4080373
loop_
_publ_author_name
'Matson, Ellen M.'
'Forrest, William P.'
'Fanwick, Phillip E.'
'Bart, Suzanne C.'

_publ_section_title
;
 Synthesis and Reactivity of Trivalent Tp*U(CH2Ph)2(THF): Insertion vs
 Oxidation at Low-Valent Uranium--Carbon Bonds
;
_journal_issue 5
_journal_name_full Organometallics
_journal_page_first 1484
_journal_paper_doi 10.1021/om301139h
_journal_volume 32
_journal_year 2013
_chemical_formula_moiety 'C49 H51 B1 N6 O1 U1,C4 H10 O1'
_chemical_formula_sum 'C53 H61 B N6 O2 U'
_chemical_formula_weight 1062.96
_space_group_IT_number 2
_symmetry_cell_setting triclinic
_symmetry_space_group_name_Hall '-P 1'
_symmetry_space_group_name_H-M 'P -1'
_atom_type_scat_source 'International Tables for Crystallography (Vol C)'
_cell_angle_alpha 81.376(3)
_cell_angle_beta 73.371(3)
_cell_angle_gamma 69.5017(19)
_cell_formula_units_Z 2
_cell_length_a 11.4951(3)
_cell_length_b 14.2060(4)
_cell_length_c 16.4196(7)
_cell_measurement_reflns_used 8290
_cell_measurement_temperature 150.0(2)
_cell_measurement_theta_max 70
_cell_measurement_theta_min 2
_cell_volume 2402.80(15)
_computing_cell_refinement 'DENZO/SCALEPACK (Otwinowski & Minor, 1996)'
_computing_data_collection 'CrystalClear(Rigaku, 2001)'
_computing_data_reduction 'DENZO/SCALEPACK (Otwinowski & Minor, 1996)'
_computing_molecular_graphics
;
    ORTEP (Johnson, 1976)
    PLATON (Spek, 2003)
;
_computing_publication_material 'SHELX97(Sheldrick, 2008) and local programs'
_computing_structure_refinement 'SHELX97 (Sheldrick, 2008)'
_computing_structure_solution
;
 PATTY (DIRDIF, Beurskins, 2008)
;
_diffrn_ambient_temperature 150.0(2)
_diffrn_measured_fraction_theta_full 0.9070
_diffrn_measured_fraction_theta_max 0.9070
_diffrn_measurement_details
;
Data were collected on a Rigaku Rapid which has a quarter 
chi circle and a 200 degree curved image plate at a fixed 
distance of 127.4mm.  Strategy was optimized using the 
CrystalClear software.  The completeness is the best 
that can be obtained with this geometry. The missing data are not cusp 
data but mostly high angle data.
Also the use of HKL2000/SCALEPACK lowers the number 
of observed data as inconsistent equivalents are removed 
from the data set and not included in the collected total
;
_diffrn_measurement_device_type Rigaku_Rapid_II
_diffrn_measurement_method \w
_diffrn_radiation_monochromator 'confocal optics'
_diffrn_radiation_type CU-K\a
_diffrn_radiation_wavelength 1.54184
_diffrn_reflns_av_R_equivalents 0.0630
_diffrn_reflns_av_sigmaI/netI 0.0249
_diffrn_reflns_limit_h_max 14
_diffrn_reflns_limit_h_min 0
_diffrn_reflns_limit_k_max 17
_diffrn_reflns_limit_k_min -15
_diffrn_reflns_limit_l_max 20
_diffrn_reflns_limit_l_min -19
_diffrn_reflns_number 48111
_diffrn_reflns_theta_full 60.0
_diffrn_reflns_theta_max 70.14
_diffrn_reflns_theta_min 2.81
_diffrn_standards_number 0
_exptl_absorpt_coefficient_mu 9.863
_exptl_absorpt_correction_T_max 0.5533
_exptl_absorpt_correction_T_min 0.4978
_exptl_absorpt_correction_type multi-scan
_exptl_absorpt_process_details 'SCALEPACK (Otwinowski & Minor, 1997)'
_exptl_crystal_colour orange
_exptl_crystal_density_diffrn 1.469
_exptl_crystal_density_method 'not measured'
_exptl_crystal_description needle
_exptl_crystal_F_000 1068
_exptl_crystal_size_max 0.20
_exptl_crystal_size_mid 0.10
_exptl_crystal_size_min 0.06
_refine_diff_density_max 2.03
_refine_diff_density_min -1.59
_refine_ls_extinction_method none
_refine_ls_goodness_of_fit_ref 1.074
_refine_ls_hydrogen_treatment mixed
_refine_ls_matrix_type full
_refine_ls_number_parameters 580
_refine_ls_number_reflns 8281
_refine_ls_number_restraints 0
_refine_ls_R_factor_all 0.036
_refine_ls_R_factor_gt 0.036
_refine_ls_shift/su_max 0.001
_refine_ls_structure_factor_coef Fsqd
_refine_ls_weighting_details 'w=1/[\s^2^(Fo^2^)+(0.0685P)^2^+2.4503P] where P=(Fo^2^+2Fc^2^)/3'
_refine_ls_weighting_scheme calc
_refine_ls_wR_factor_gt 0.092
_refine_ls_wR_factor_ref 0.093
_reflns_number_gt 8158
_reflns_number_total 8281
_reflns_threshold_expression >2.0\s(I)
_cod_data_source_file om301139h_si_004.cif
_cod_data_source_block EMM26
_cod_depositor_comments
;
The following automatic conversions were performed:

'_refine_ls_weighting_scheme' value 'calc ' changed to 'calc'
according to /home/saulius/struct/CIF-dictionaries/cif_core.dic
dictionary named 'cif_core.dic' version 2.4.2 from 2011-04-26.

Automatic conversion script
Id: cif_fix_values 1891 2012-01-12 08:04:46Z andrius 

The following automatic conversions were performed:

data name '_iucr_refine_instruction_details' was replaced with
'_iucr_refine_instructions_details' as specified in the replacement
file 'data/replacement-values/replacement_tags.lst'.

Automatic conversion script
Id: cif_correct_tags 9268 2022-04-12 08:56:07Z antanas 
;
_cod_original_cell_volume 2402.80(14)
_cod_original_formula_sum 'C53 H61 B1 N6 O2 U1'
_cod_database_code 4080373

loop_
_symmetry_equiv_pos_as_xyz
'x, y, z'
'-x, -y, -z'

loop_
_atom_site_label
_atom_site_fract_x
_atom_site_fract_y
_atom_site_fract_z
_atom_site_U_iso_or_equiv
_atom_site_adp_type
_atom_site_occupancy
_atom_site_symmetry_multiplicity
_atom_site_calc_flag
_atom_site_refinement_flags
U1 0.019015(10) 0.260921(8) 0.181098(7) 0.02820(7) Uani 1 1 d .
O40 -0.1104(2) 0.3916(2) 0.23794(18) 0.0310(6) Uani 1 1 d .
O913 0.6711(4) 0.1699(3) 0.6230(3) 0.0523(9) Uani 1 1 d .
N11 0.0981(3) 0.0889(3) 0.1235(2) 0.0344(8) Uani 1 1 d .
N12 0.0127(3) 0.0389(3) 0.1288(2) 0.0347(8) Uani 1 1 d .
N21 -0.0752(3) 0.1437(3) 0.2940(2) 0.0347(8) Uani 1 1 d .
N22 -0.1391(3) 0.0897(3) 0.2713(2) 0.0374(8) Uani 1 1 d .
N31 -0.1563(3) 0.2589(3) 0.1158(2) 0.0336(8) Uani 1 1 d .
N32 -0.2028(3) 0.1788(3) 0.1364(2) 0.0330(7) Uani 1 1 d .
C13 0.0763(5) -0.0517(3) 0.0941(3) 0.0387(10) Uani 1 1 d .
C14 0.2046(5) -0.0608(4) 0.0669(3) 0.0428(11) Uani 1 1 d .
C15 0.2148(4) 0.0278(3) 0.0855(3) 0.0379(11) Uani 1 1 d .
C16 0.0138(6) -0.1250(4) 0.0887(4) 0.0481(12) Uani 1 1 d .
C17 0.3334(5) 0.0544(4) 0.0687(3) 0.0455(12) Uani 1 1 d .
C23 -0.1987(6) 0.0467(5) 0.3418(3) 0.0558(14) Uani 1 1 d .
C24 -0.1730(5) 0.0718(4) 0.4109(3) 0.0514(13) Uani 1 1 d .
C25 -0.0953(4) 0.1320(3) 0.3792(3) 0.0382(10) Uani 1 1 d .
C26 -0.2758(9) -0.0195(8) 0.3371(4) 0.104(3) Uani 1 1 d .
C27 -0.0359(6) 0.1747(5) 0.4266(3) 0.0539(13) Uani 1 1 d .
C33 -0.3151(4) 0.2029(4) 0.1143(3) 0.0368(9) Uani 1 1 d .
C34 -0.3413(4) 0.2993(4) 0.0777(3) 0.0397(10) Uani 1 1 d .
C35 -0.2423(4) 0.3323(3) 0.0805(3) 0.0344(10) Uani 1 1 d .
C36 -0.3956(5) 0.1359(5) 0.1337(4) 0.0516(13) Uani 1 1 d .
C37 -0.2262(4) 0.4323(3) 0.0496(3) 0.0394(10) Uani 1 1 d .
C40 -0.2203(4) 0.4678(3) 0.2828(3) 0.0314(9) Uani 1 1 d .
C50 0.2071(5) 0.2797(5) 0.2140(4) 0.0518(14) Uani 1 1 d .
C51 0.2480(5) 0.2253(4) 0.2901(4) 0.0484(13) Uani 1 1 d .
C52 0.2322(5) 0.2760(6) 0.3616(4) 0.0635(16) Uani 1 1 d .
C53 0.2721(9) 0.2221(9) 0.4321(5) 0.099(3) Uani 1 1 d .
C54 0.3270(11) 0.1179(11) 0.4320(6) 0.127(5) Uani 1 1 d .
C55 0.3417(9) 0.0686(8) 0.3652(7) 0.101(3) Uani 1 1 d .
C56 0.3023(6) 0.1201(5) 0.2945(5) 0.0648(17) Uani 1 1 d .
C60 0.1032(5) 0.3396(4) 0.0394(3) 0.0511(14) Uani 1 1 d .
C61 0.2253(5) 0.2905(4) -0.0229(3) 0.0372(11) Uani 1 1 d .
C62 0.3424(5) 0.2990(4) -0.0229(3) 0.0453(12) Uani 1 1 d .
C63 0.4540(5) 0.2530(5) -0.0818(4) 0.0636(18) Uani 1 1 d .
C64 0.4537(7) 0.1970(5) -0.1422(5) 0.080(3) Uani 1 1 d .
C65 0.3400(8) 0.1875(4) -0.1437(4) 0.074(2) Uani 1 1 d .
C66 0.2264(6) 0.2338(4) -0.0848(3) 0.0523(13) Uani 1 1 d .
C410 -0.2151(4) 0.5723(3) 0.2407(3) 0.0346(9) Uani 1 1 d .
C411 -0.1041(4) 0.6012(3) 0.2474(3) 0.0346(9) Uani 1 1 d .
C412 -0.1172(5) 0.6604(4) 0.3117(3) 0.0442(11) Uani 1 1 d .
C413 -0.0147(5) 0.6870(4) 0.3168(4) 0.0508(12) Uani 1 1 d .
C414 0.1028(5) 0.6545(4) 0.2585(4) 0.0499(13) Uani 1 1 d .
C415 0.1165(5) 0.5959(4) 0.1945(3) 0.0477(12) Uani 1 1 d .
C416 0.0137(4) 0.5701(4) 0.1889(3) 0.0415(10) Uani 1 1 d .
C421 -0.2164(4) 0.4637(3) 0.3756(3) 0.0327(9) Uani 1 1 d .
C422 -0.3288(4) 0.5007(3) 0.4387(3) 0.0389(10) Uani 1 1 d .
C423 -0.3243(5) 0.5047(4) 0.5218(3) 0.0436(11) Uani 1 1 d .
C424 -0.2081(5) 0.4705(4) 0.5430(3) 0.0447(11) Uani 1 1 d .
C425 -0.0957(5) 0.4341(4) 0.4806(3) 0.0459(11) Uani 1 1 d .
C426 -0.1009(4) 0.4311(4) 0.3983(3) 0.0388(10) Uani 1 1 d .
C431 -0.3404(4) 0.4479(3) 0.2760(3) 0.0329(9) Uani 1 1 d .
C432 -0.3566(4) 0.3551(4) 0.3072(3) 0.0387(10) Uani 1 1 d .
C433 -0.4607(4) 0.3326(4) 0.2994(3) 0.0426(11) Uani 1 1 d .
C434 -0.5505(4) 0.4020(4) 0.2611(3) 0.0469(12) Uani 1 1 d .
C435 -0.5366(4) 0.4948(4) 0.2313(3) 0.0473(12) Uani 1 1 d .
C436 -0.4326(4) 0.5174(4) 0.2386(3) 0.0383(10) Uani 1 1 d .
C911 0.8402(6) 0.1057(5) 0.6916(4) 0.0653(16) Uani 1 1 d .
C912 0.7475(5) 0.1991(5) 0.6618(4) 0.0498(13) Uani 1 1 d .
C914 0.5840(6) 0.2538(4) 0.5892(5) 0.0656(16) Uani 1 1 d .
C915 0.5009(7) 0.2188(5) 0.5554(6) 0.080(2) Uani 1 1 d .
B1 -0.1305(5) 0.0782(4) 0.1773(3) 0.0356(11) Uani 1 1 d .
H1 -0.177(4) 0.023(3) 0.177(3) 0.029(11) Uiso 1 1 d .
H14 0.2727 -0.1167 0.0405 0.051 Uiso 1 1 calc R
H24 -0.2024 0.0520 0.4689 0.062 Uiso 1 1 calc R
H34 -0.4128 0.3359 0.0550 0.048 Uiso 1 1 calc R
H50 0.2522 0.3213 0.1780 0.062 Uiso 1 1 calc R
H52 0.1943 0.3471 0.3618 0.076 Uiso 1 1 calc R
H53 0.2619 0.2563 0.4804 0.118 Uiso 1 1 calc R
H54 0.3543 0.0815 0.4803 0.152 Uiso 1 1 calc R
H55 0.3796 -0.0026 0.3660 0.121 Uiso 1 1 calc R
H56 0.3122 0.0836 0.2477 0.078 Uiso 1 1 calc R
H60 0.0535 0.4056 0.0245 0.061 Uiso 1 1 calc R
H62 0.3455 0.3373 0.0186 0.054 Uiso 1 1 calc R
H63 0.5322 0.2605 -0.0802 0.076 Uiso 1 1 calc R
H64 0.5310 0.1652 -0.1825 0.096 Uiso 1 1 calc R
H65 0.3385 0.1488 -0.1856 0.089 Uiso 1 1 calc R
H66 0.1485 0.2263 -0.0871 0.063 Uiso 1 1 calc R
H16A -0.0230 -0.1488 0.1462 0.072 Uiso 1 1 calc R
H16B 0.0776 -0.1822 0.0570 0.072 Uiso 1 1 calc R
H16C -0.0546 -0.0924 0.0593 0.072 Uiso 1 1 calc R
H17A 0.3113 0.1234 0.0849 0.068 Uiso 1 1 calc R
H17B 0.3769 0.0497 0.0079 0.068 Uiso 1 1 calc R
H17C 0.3904 0.0079 0.1020 0.068 Uiso 1 1 calc R
H26A -0.3676 0.0162 0.3586 0.157 Uiso 1 1 calc R
H26B -0.2509 -0.0820 0.3719 0.157 Uiso 1 1 calc R
H26C -0.2585 -0.0354 0.2779 0.157 Uiso 1 1 calc R
H27A 0.0022 0.1229 0.4667 0.081 Uiso 1 1 calc R
H27B -0.1015 0.2314 0.4580 0.081 Uiso 1 1 calc R
H27C 0.0311 0.1982 0.3865 0.081 Uiso 1 1 calc R
H36A -0.3418 0.0681 0.1158 0.077 Uiso 1 1 calc R
H36B -0.4631 0.1625 0.1029 0.077 Uiso 1 1 calc R
H36C -0.4350 0.1331 0.1950 0.077 Uiso 1 1 calc R
H37A -0.1862 0.4516 0.0868 0.059 Uiso 1 1 calc R
H37B -0.3104 0.4828 0.0504 0.059 Uiso 1 1 calc R
H37C -0.1715 0.4282 -0.0087 0.059 Uiso 1 1 calc R
H412 -0.1972 0.6828 0.3524 0.053 Uiso 1 1 calc R
H413 -0.0253 0.7280 0.3608 0.061 Uiso 1 1 calc R
H414 0.1732 0.6723 0.2625 0.060 Uiso 1 1 calc R
H415 0.1969 0.5731 0.1541 0.057 Uiso 1 1 calc R
H416 0.0241 0.5304 0.1440 0.050 Uiso 1 1 calc R
H41A -0.2117 0.5732 0.1797 0.041 Uiso 1 1 calc R
H41B -0.2959 0.6243 0.2671 0.041 Uiso 1 1 calc R
H422 -0.4093 0.5234 0.4248 0.047 Uiso 1 1 calc R
H423 -0.4015 0.5310 0.5641 0.052 Uiso 1 1 calc R
H424 -0.2052 0.4719 0.6001 0.054 Uiso 1 1 calc R
H425 -0.0152 0.4112 0.4945 0.055 Uiso 1 1 calc R
H426 -0.0232 0.4060 0.3560 0.047 Uiso 1 1 calc R
H432 -0.2956 0.3069 0.3339 0.046 Uiso 1 1 calc R
H433 -0.4704 0.2690 0.3205 0.051 Uiso 1 1 calc R
H434 -0.6213 0.3861 0.2553 0.056 Uiso 1 1 calc R
H435 -0.5988 0.5432 0.2056 0.057 Uiso 1 1 calc R
H436 -0.4240 0.5813 0.2178 0.046 Uiso 1 1 calc R
H91A 0.7928 0.0690 0.7361 0.098 Uiso 1 1 calc R
H91B 0.8986 0.1243 0.7145 0.098 Uiso 1 1 calc R
H91C 0.8899 0.0629 0.6436 0.098 Uiso 1 1 calc R
H91D 0.6925 0.2405 0.7107 0.060 Uiso 1 1 calc R
H91E 0.7948 0.2397 0.6204 0.060 Uiso 1 1 calc R
H91F 0.6322 0.2895 0.5431 0.079 Uiso 1 1 calc R
H91G 0.5306 0.3012 0.6344 0.079 Uiso 1 1 calc R
H91H 0.5542 0.1719 0.5107 0.120 Uiso 1 1 calc R
H91I 0.4414 0.2766 0.5316 0.120 Uiso 1 1 calc R
H91J 0.4522 0.1846 0.6015 0.120 Uiso 1 1 calc R

loop_
_atom_site_aniso_label
_atom_site_aniso_U_11
_atom_site_aniso_U_22
_atom_site_aniso_U_33
_atom_site_aniso_U_12
_atom_site_aniso_U_13
_atom_site_aniso_U_23
U1 0.02295(9) 0.02730(10) 0.03044(11) -0.00712(6) -0.00195(6) -0.00186(7)
O40 0.0237(13) 0.0305(14) 0.0352(15) -0.0067(11) -0.0016(11) -0.0078(12)
O913 0.049(2) 0.0412(18) 0.065(2) -0.0042(15) -0.0210(18) -0.0106(18)
N11 0.0290(17) 0.0282(17) 0.0390(19) -0.0057(14) -0.0023(14) -0.0025(15)
N12 0.0376(19) 0.0275(17) 0.0359(19) -0.0094(14) -0.0058(15) -0.0025(15)
N21 0.0319(17) 0.0321(18) 0.037(2) -0.0105(14) -0.0045(15) -0.0017(16)
N22 0.0347(18) 0.041(2) 0.0361(19) -0.0188(15) -0.0036(15) 0.0028(16)
N31 0.0327(18) 0.0356(19) 0.0289(18) -0.0101(15) -0.0039(14) -0.0013(15)
N32 0.0302(17) 0.0351(18) 0.0315(17) -0.0114(14) -0.0020(13) -0.0048(15)
C13 0.053(3) 0.028(2) 0.033(2) -0.0070(19) -0.0145(19) -0.0043(18)
C14 0.045(2) 0.034(2) 0.035(2) 0.0030(19) -0.0066(19) -0.004(2)
C15 0.034(2) 0.032(2) 0.033(2) -0.0003(18) -0.0024(18) 0.0007(19)
C16 0.063(3) 0.034(2) 0.050(3) -0.012(2) -0.018(2) -0.009(2)
C17 0.035(2) 0.044(3) 0.043(3) -0.004(2) -0.0005(19) 0.001(2)
C23 0.062(3) 0.080(4) 0.040(3) -0.049(3) -0.010(2) 0.011(3)
C24 0.051(3) 0.069(3) 0.035(2) -0.030(3) -0.004(2) 0.009(2)
C25 0.033(2) 0.042(2) 0.030(2) -0.0089(18) 0.0017(16) 0.0015(19)
C26 0.147(8) 0.175(9) 0.053(4) -0.140(8) -0.030(4) 0.036(5)
C27 0.059(3) 0.070(4) 0.038(3) -0.033(3) -0.007(2) 0.000(3)
C33 0.028(2) 0.045(2) 0.037(2) -0.0129(17) -0.0020(17) -0.013(2)
C34 0.031(2) 0.047(2) 0.037(2) -0.0083(18) -0.0078(17) -0.003(2)
C35 0.030(2) 0.033(2) 0.032(2) -0.0038(17) -0.0033(17) -0.0060(18)
C36 0.039(3) 0.063(3) 0.056(3) -0.024(2) -0.005(2) -0.006(3)
C37 0.037(2) 0.037(2) 0.038(2) -0.0069(18) -0.0073(18) 0.001(2)
C40 0.0271(19) 0.030(2) 0.031(2) -0.0040(16) -0.0037(16) -0.0048(17)
C50 0.033(2) 0.061(3) 0.062(3) -0.015(2) -0.017(2) 0.005(3)
C51 0.032(2) 0.064(3) 0.054(3) -0.026(2) -0.006(2) -0.001(3)
C52 0.047(3) 0.105(5) 0.053(3) -0.044(3) -0.003(2) -0.018(3)
C53 0.106(6) 0.179(10) 0.051(4) -0.103(7) -0.009(4) -0.008(5)
C54 0.152(9) 0.199(13) 0.081(6) -0.128(10) -0.063(6) 0.078(8)
C55 0.119(7) 0.102(6) 0.106(7) -0.065(6) -0.059(6) 0.056(6)
C56 0.064(4) 0.063(4) 0.071(4) -0.030(3) -0.019(3) 0.013(3)
C60 0.039(2) 0.053(3) 0.041(3) -0.006(2) 0.004(2) 0.010(2)
C61 0.036(2) 0.037(2) 0.032(2) -0.0110(19) -0.0039(18) 0.008(2)
C62 0.043(3) 0.044(3) 0.048(3) -0.018(2) -0.012(2) 0.011(2)
C63 0.033(2) 0.059(3) 0.074(4) -0.008(2) 0.000(2) 0.026(3)
C64 0.065(4) 0.046(3) 0.068(4) 0.012(3) 0.025(3) 0.017(3)
C65 0.126(7) 0.040(3) 0.039(3) -0.020(3) -0.006(3) -0.001(2)
C66 0.068(3) 0.047(3) 0.046(3) -0.027(3) -0.015(2) 0.005(2)
C410 0.031(2) 0.034(2) 0.037(2) -0.0079(16) -0.0094(17) 0.0002(18)
C411 0.036(2) 0.031(2) 0.036(2) -0.0121(17) -0.0083(18) 0.0028(19)
C412 0.045(3) 0.042(2) 0.044(3) -0.015(2) -0.007(2) -0.008(2)
C413 0.053(3) 0.055(3) 0.051(3) -0.021(2) -0.017(2) -0.006(3)
C414 0.046(3) 0.056(3) 0.060(3) -0.027(2) -0.021(2) -0.001(3)
C415 0.038(2) 0.057(3) 0.050(3) -0.020(2) -0.005(2) -0.009(2)
C416 0.042(2) 0.043(2) 0.040(2) -0.017(2) -0.0054(19) -0.004(2)
C421 0.032(2) 0.0288(19) 0.036(2) -0.0101(16) -0.0065(17) -0.0040(17)
C422 0.033(2) 0.040(2) 0.039(2) -0.0080(18) -0.0037(18) -0.008(2)
C423 0.045(3) 0.047(3) 0.035(2) -0.013(2) -0.0022(19) -0.011(2)
C424 0.052(3) 0.044(3) 0.039(3) -0.015(2) -0.012(2) -0.007(2)
C425 0.043(3) 0.052(3) 0.044(3) -0.012(2) -0.017(2) -0.004(2)
C426 0.035(2) 0.044(2) 0.038(2) -0.0110(18) -0.0098(18) -0.008(2)
C431 0.0236(19) 0.036(2) 0.035(2) -0.0070(16) -0.0014(16) -0.0069(18)
C432 0.030(2) 0.040(2) 0.041(2) -0.0099(18) -0.0022(18) -0.007(2)
C433 0.036(2) 0.047(3) 0.044(3) -0.020(2) 0.0032(19) -0.013(2)
C434 0.030(2) 0.065(3) 0.048(3) -0.018(2) -0.001(2) -0.022(3)
C435 0.030(2) 0.062(3) 0.046(3) -0.008(2) -0.0100(19) -0.010(2)
C436 0.029(2) 0.040(2) 0.041(2) -0.0060(17) -0.0072(17) -0.005(2)
C911 0.070(4) 0.064(4) 0.067(4) -0.020(3) -0.033(3) 0.007(3)
C912 0.046(3) 0.054(3) 0.048(3) -0.017(2) -0.007(2) -0.009(3)
C914 0.059(3) 0.047(3) 0.088(5) 0.000(3) -0.032(3) -0.010(3)
C915 0.064(4) 0.062(4) 0.115(6) 0.002(3) -0.045(4) -0.016(4)
B1 0.034(2) 0.033(2) 0.038(3) -0.0135(19) -0.0041(19) 0.000(2)

loop_
_atom_type_symbol
_atom_type_radius_bond
U 1.75
O 0.73
N 0.75
C 0.77
B 0.82
H 0.32

loop_
_geom_angle_atom_site_label_1
_geom_angle_atom_site_label_2
_geom_angle_atom_site_label_3
_geom_angle
O40 U1 C50 94.64(16)
O40 U1 C60 98.07(15)
C50 U1 C60 82.82(19)
O40 U1 N11 158.43(12)
C50 U1 N11 105.26(17)
C60 U1 N11 92.70(16)
O40 U1 N31 87.13(12)
C50 U1 N31 167.54(16)
C60 U1 N31 84.72(16)
N11 U1 N31 75.26(12)
O40 U1 N21 94.13(11)
C50 U1 N21 110.49(16)
C60 U1 N21 161.19(19)
N11 U1 N21 71.35(12)
N31 U1 N21 81.63(11)
C40 O40 U1 166.2(3)
C912 O913 C914 112.2(4)
C15 N11 N12 106.5(4)
C15 N11 U1 133.5(3)
N12 N11 U1 120.0(2)
C13 N12 N11 109.7(4)
C13 N12 B1 126.9(4)
N11 N12 B1 123.0(4)
C25 N21 N22 106.9(3)
C25 N21 U1 133.3(3)
N22 N21 U1 118.9(3)
C23 N22 N21 109.3(4)
C23 N22 B1 128.2(4)
N21 N22 B1 122.4(3)
C35 N31 N32 105.9(4)
C35 N31 U1 132.6(3)
N32 N31 U1 119.0(2)
C33 N32 N31 110.0(3)
C33 N32 B1 127.8(4)
N31 N32 B1 122.2(3)
N12 C13 C14 107.6(4)
N12 C13 C16 124.1(5)
C14 C13 C16 128.2(5)
C13 C14 C15 106.4(4)
C13 C14 H14 126.80
C15 C14 H14 126.80
N11 C15 C14 109.7(4)
N11 C15 C17 123.1(5)
C14 C15 C17 127.2(4)
C13 C16 H16A 109.50
C13 C16 H16B 109.50
H16A C16 H16B 109.50
C13 C16 H16C 109.50
H16A C16 H16C 109.50
H16B C16 H16C 109.50
C15 C17 H17A 109.50
C15 C17 H17B 109.50
H17A C17 H17B 109.50
C15 C17 H17C 109.50
H17A C17 H17C 109.50
H17B C17 H17C 109.50
N22 C23 C24 108.2(4)
N22 C23 C26 121.6(5)
C24 C23 C26 130.2(5)
C23 C24 C25 106.5(4)
C23 C24 H24 126.70
C25 C24 H24 126.70
N21 C25 C24 109.1(4)
N21 C25 C27 122.7(4)
C24 C25 C27 128.2(4)
C23 C26 H26A 109.50
C23 C26 H26B 109.50
H26A C26 H26B 109.50
C23 C26 H26C 109.50
H26A C26 H26C 109.50
H26B C26 H26C 109.50
C25 C27 H27A 109.50
C25 C27 H27B 109.50
H27A C27 H27B 109.50
C25 C27 H27C 109.50
H27A C27 H27C 109.50
H27B C27 H27C 109.50
N32 C33 C34 107.7(4)
N32 C33 C36 123.7(4)
C34 C33 C36 128.4(4)
C33 C34 C35 106.2(4)
C33 C34 H34 126.90
C35 C34 H34 126.90
N31 C35 C34 110.2(4)
N31 C35 C37 122.3(4)
C34 C35 C37 127.5(4)
C33 C36 H36A 109.50
C33 C36 H36B 109.50
H36A C36 H36B 109.50
C33 C36 H36C 109.50
H36A C36 H36C 109.50
H36B C36 H36C 109.50
C35 C37 H37A 109.50
C35 C37 H37B 109.50
H37A C37 H37B 109.50
C35 C37 H37C 109.50
H37A C37 H37C 109.50
H37B C37 H37C 109.50
O40 C40 C421 109.8(3)
O40 C40 C431 107.4(3)
C421 C40 C431 111.4(3)
O40 C40 C410 108.4(3)
C421 C40 C410 108.4(4)
C431 C40 C410 111.4(3)
C51 C50 U1 119.1(4)
C51 C50 H50 120.40
U1 C50 H50 120.40
C56 C51 C52 117.2(6)
C56 C51 C50 121.1(6)
C52 C51 C50 121.7(6)
C53 C52 C51 119.9(8)
C53 C52 H52 120.00
C51 C52 H52 120.00
C52 C53 C54 120.0(8)
C52 C53 H53 120.00
C54 C53 H53 120.00
C55 C54 C53 120.9(8)
C55 C54 H54 119.60
C53 C54 H54 119.60
C54 C55 C56 120.3(10)
C54 C55 H55 119.80
C56 C55 H55 119.80
C55 C56 C51 121.6(8)
C55 C56 H56 119.20
C51 C56 H56 119.20
C61 C60 U1 124.8(3)
C61 C60 H60 117.60
U1 C60 H60 117.60
C66 C61 C62 116.8(5)
C66 C61 C60 120.4(5)
C62 C61 C60 122.9(5)
C63 C62 C61 121.6(6)
C63 C62 H62 119.20
C61 C62 H62 119.20
C64 C63 C62 121.0(6)
C64 C63 H63 119.50
C62 C63 H63 119.50
C63 C64 C65 118.7(5)
C63 C64 H64 120.70
C65 C64 H64 120.70
C64 C65 C66 120.9(7)
C64 C65 H65 119.50
C66 C65 H65 119.50
C61 C66 C65 121.0(6)
C61 C66 H66 119.50
C65 C66 H66 119.50
C411 C410 C40 115.6(3)
C411 C410 H41A 108.40
C40 C410 H41A 108.40
C411 C410 H41B 108.40
C40 C410 H41B 108.40
H41A C410 H41B 107.40
C416 C411 C412 118.1(4)
C416 C411 C410 120.7(4)
C412 C411 C410 121.1(4)
C413 C412 C411 120.7(5)
C413 C412 H412 119.70
C411 C412 H412 119.70
C414 C413 C412 120.5(5)
C414 C413 H413 119.70
C412 C413 H413 119.70
C415 C414 C413 119.2(5)
C415 C414 H414 120.40
C413 C414 H414 120.40
C414 C415 C416 120.2(5)
C414 C415 H415 119.90
C416 C415 H415 119.90
C411 C416 C415 121.2(5)
C411 C416 H416 119.40
C415 C416 H416 119.40
C426 C421 C422 118.0(4)
C426 C421 C40 121.1(4)
C422 C421 C40 120.6(4)
C423 C422 C421 120.6(4)
C423 C422 H422 119.70
C421 C422 H422 119.70
C424 C423 C422 120.2(4)
C424 C423 H423 119.90
C422 C423 H423 119.90
C423 C424 C425 119.5(5)
C423 C424 H424 120.20
C425 C424 H424 120.20
C426 C425 C424 119.9(5)
C426 C425 H425 120.00
C424 C425 H425 120.00
C425 C426 C421 121.7(4)
C425 C426 H426 119.20
C421 C426 H426 119.20
C436 C431 C432 118.2(4)
C436 C431 C40 123.0(4)
C432 C431 C40 118.7(4)
C433 C432 C431 120.6(4)
C433 C432 H432 119.70
C431 C432 H432 119.70
C434 C433 C432 120.4(5)
C434 C433 H433 119.80
C432 C433 H433 119.80
C433 C434 C435 119.5(4)
C433 C434 H434 120.30
C435 C434 H434 120.30
C436 C435 C434 120.3(5)
C436 C435 H435 119.90
C434 C435 H435 119.90
C435 C436 C431 121.0(4)
C435 C436 H436 119.50
C431 C436 H436 119.50
C912 C911 H91A 109.50
C912 C911 H91B 109.50
H91A C911 H91B 109.50
C912 C911 H91C 109.50
H91A C911 H91C 109.50
H91B C911 H91C 109.50
O913 C912 C911 108.2(5)
O913 C912 H91D 110.10
C911 C912 H91D 110.10
O913 C912 H91E 110.10
C911 C912 H91E 110.10
H91D C912 H91E 108.40
O913 C914 C915 109.5(5)
O913 C914 H91F 109.80
C915 C914 H91F 109.80
O913 C914 H91G 109.80
C915 C914 H91G 109.80
H91F C914 H91G 108.20
C914 C915 H91H 109.50
C914 C915 H91I 109.50
H91H C915 H91I 109.50
C914 C915 H91J 109.50
H91H C915 H91J 109.50
H91I C915 H91J 109.50
N32 B1 N12 111.8(3)
N32 B1 N22 110.9(4)
N12 B1 N22 108.8(4)
N32 B1 H1 108(2)
N12 B1 H1 110(2)
N22 B1 H1 107(2)

loop_
_geom_bond_atom_site_label_1
_geom_bond_atom_site_label_2
_geom_bond_distance
U1 O40 2.079(3)
U1 C50 2.480(5)
U1 C60 2.507(5)
U1 N11 2.518(4)
U1 N31 2.549(4)
U1 N21 2.563(3)
O40 C40 1.434(5)
O913 C912 1.416(7)
O913 C914 1.419(6)
N11 C15 1.346(6)
N11 N12 1.377(5)
N12 C13 1.355(6)
N12 B1 1.547(6)
N21 C25 1.346(6)
N21 N22 1.379(5)
N22 C23 1.346(6)
N22 B1 1.547(7)
N31 C35 1.351(6)
N31 N32 1.379(5)
N32 C33 1.355(6)
N32 B1 1.544(6)
C13 C14 1.378(7)
C13 C16 1.482(7)
C14 C15 1.390(8)
C14 H14 0.9500
C15 C17 1.480(7)
C16 H16A 0.9800
C16 H16B 0.9800
C16 H16C 0.9800
C17 H17A 0.9800
C17 H17B 0.9800
C17 H17C 0.9800
C23 C24 1.374(8)
C23 C26 1.523(8)
C24 C25 1.391(7)
C24 H24 0.9500
C25 C27 1.475(8)
C26 H26A 0.9800
C26 H26B 0.9800
C26 H26C 0.9800
C27 H27A 0.9800
C27 H27B 0.9800
C27 H27C 0.9800
C33 C34 1.377(7)
C33 C36 1.490(6)
C34 C35 1.388(7)
C34 H34 0.9500
C35 C37 1.492(6)
C36 H36A 0.9800
C36 H36B 0.9800
C36 H36C 0.9800
C37 H37A 0.9800
C37 H37B 0.9800
C37 H37C 0.9800
C40 C421 1.530(6)
C40 C431 1.539(6)
C40 C410 1.555(6)
C50 C51 1.473(8)
C50 H50 0.9500
C51 C56 1.402(9)
C51 C52 1.404(9)
C52 C53 1.388(11)
C52 H52 0.9500
C53 C54 1.391(16)
C53 H53 0.9500
C54 C55 1.328(16)
C54 H54 0.9500
C55 C56 1.379(10)
C55 H55 0.9500
C56 H56 0.9500
C60 C61 1.486(7)
C60 H60 0.9500
C61 C66 1.383(8)
C61 C62 1.393(7)
C62 C63 1.377(8)
C62 H62 0.9500
C63 C64 1.363(11)
C63 H63 0.9500
C64 C65 1.368(11)
C64 H64 0.9500
C65 C66 1.393(9)
C65 H65 0.9500
C66 H66 0.9500
C410 C411 1.507(6)
C410 H41A 0.9900
C410 H41B 0.9900
C411 C416 1.383(6)
C411 C412 1.389(7)
C412 C413 1.384(7)
C412 H412 0.9500
C413 C414 1.382(8)
C413 H413 0.9500
C414 C415 1.377(8)
C414 H414 0.9500
C415 C416 1.384(7)
C415 H415 0.9500
C416 H416 0.9500
C421 C426 1.384(6)
C421 C422 1.393(6)
C422 C423 1.391(7)
C422 H422 0.9500
C423 C424 1.379(7)
C423 H423 0.9500
C424 C425 1.386(7)
C424 H424 0.9500
C425 C426 1.377(7)
C425 H425 0.9500
C426 H426 0.9500
C431 C436 1.390(6)
C431 C432 1.396(7)
C432 C433 1.385(7)
C432 H432 0.9500
C433 C434 1.381(7)
C433 H433 0.9500
C434 C435 1.383(8)
C434 H434 0.9500
C435 C436 1.381(7)
C435 H435 0.9500
C436 H436 0.9500
C911 C912 1.500(8)
C911 H91A 0.9800
C911 H91B 0.9800
C911 H91C 0.9800
C912 H91D 0.9900
C912 H91E 0.9900
C914 C915 1.479(10)
C914 H91F 0.9900
C914 H91G 0.9900
C915 H91H 0.9800
C915 H91I 0.9800
C915 H91J 0.9800
B1 H1 1.09(5)

loop_
_geom_torsion_atom_site_label_1
_geom_torsion_atom_site_label_2
_geom_torsion_atom_site_label_3
_geom_torsion_atom_site_label_4
_geom_torsion
C50 U1 O40 C40 -144.3(11)
C60 U1 O40 C40 132.3(11)
N11 U1 O40 C40 13.1(12)
N31 U1 O40 C40 48.1(11)
N21 U1 O40 C40 -33.3(11)
O40 U1 N11 C15 179.3(4)
C50 U1 N11 C15 -24.1(4)
C60 U1 N11 C15 59.2(4)
N31 U1 N11 C15 143.0(4)
N21 U1 N11 C15 -131.0(4)
O40 U1 N11 N12 -1.1(5)
C50 U1 N11 N12 155.5(3)
C60 U1 N11 N12 -121.2(3)
N31 U1 N11 N12 -37.4(3)
N21 U1 N11 N12 48.6(3)
C15 N11 N12 C13 -0.2(5)
U1 N11 N12 C13 -179.9(3)
C15 N11 N12 B1 173.1(4)
U1 N11 N12 B1 -6.6(5)
O40 U1 N21 C25 -56.3(4)
C50 U1 N21 C25 40.2(4)
C60 U1 N21 C25 173.2(4)
N11 U1 N21 C25 140.0(4)
N31 U1 N21 C25 -142.8(4)
O40 U1 N21 N22 111.2(3)
C50 U1 N21 N22 -152.3(3)
C60 U1 N21 N22 -19.3(6)
N11 U1 N21 N22 -52.5(3)
N31 U1 N21 N22 24.7(3)
C25 N21 N22 C23 0.7(5)
U1 N21 N22 C23 -169.8(4)
C25 N21 N22 B1 -175.4(4)
U1 N21 N22 B1 14.1(5)
O40 U1 N31 C35 41.3(4)
C50 U1 N31 C35 -57.2(8)
C60 U1 N31 C35 -57.1(4)
N11 U1 N31 C35 -151.3(4)
N21 U1 N31 C35 135.9(4)
O40 U1 N31 N32 -118.0(3)
C50 U1 N31 N32 143.4(7)
C60 U1 N31 N32 143.6(3)
N11 U1 N31 N32 49.4(3)
N21 U1 N31 N32 -23.4(3)
C35 N31 N32 C33 -0.1(5)
U1 N31 N32 C33 164.2(3)
C35 N31 N32 B1 179.0(4)
U1 N31 N32 B1 -16.7(5)
N11 N12 C13 C14 0.6(5)
B1 N12 C13 C14 -172.4(4)
N11 N12 C13 C16 -179.7(4)
B1 N12 C13 C16 7.3(7)
N12 C13 C14 C15 -0.7(5)
C16 C13 C14 C15 179.5(5)
N12 N11 C15 C14 -0.3(5)
U1 N11 C15 C14 179.4(3)
N12 N11 C15 C17 -179.5(4)
U1 N11 C15 C17 0.1(7)
C13 C14 C15 N11 0.6(5)
C13 C14 C15 C17 179.8(4)
N21 N22 C23 C24 -0.5(6)
B1 N22 C23 C24 175.3(5)
N21 N22 C23 C26 -179.0(7)
B1 N22 C23 C26 -3.1(10)
N22 C23 C24 C25 0.1(7)
C26 C23 C24 C25 178.4(8)
N22 N21 C25 C24 -0.7(5)
U1 N21 C25 C24 167.9(3)
N22 N21 C25 C27 176.7(4)
U1 N21 C25 C27 -14.7(7)
C23 C24 C25 N21 0.4(6)
C23 C24 C25 C27 -176.8(5)
N31 N32 C33 C34 0.9(5)
B1 N32 C33 C34 -178.1(4)
N31 N32 C33 C36 -175.3(4)
B1 N32 C33 C36 5.7(7)
N32 C33 C34 C35 -1.3(5)
C36 C33 C34 C35 174.7(5)
N32 N31 C35 C34 -0.7(5)
U1 N31 C35 C34 -162.0(3)
N32 N31 C35 C37 179.9(4)
U1 N31 C35 C37 18.6(6)
C33 C34 C35 N31 1.3(5)
C33 C34 C35 C37 -179.4(4)
U1 O40 C40 C421 93.1(11)
U1 O40 C40 C431 -28.1(12)
U1 O40 C40 C410 -148.6(9)
O40 U1 C50 C51 96.6(5)
C60 U1 C50 C51 -165.8(5)
N11 U1 C50 C51 -75.0(5)
N31 U1 C50 C51 -165.7(5)
N21 U1 C50 C51 0.4(5)
U1 C50 C51 C56 69.0(6)
U1 C50 C51 C52 -109.8(5)
C56 C51 C52 C53 1.2(8)
C50 C51 C52 C53 -180.0(5)
C51 C52 C53 C54 -0.4(10)
C52 C53 C54 C55 -0.2(13)
C53 C54 C55 C56 -0.2(14)
C54 C55 C56 C51 1.1(12)
C52 C51 C56 C55 -1.6(9)
C50 C51 C56 C55 179.6(6)
O40 U1 C60 C61 161.8(5)
C50 U1 C60 C61 68.1(5)
N11 U1 C60 C61 -37.0(5)
N31 U1 C60 C61 -111.9(5)
N21 U1 C60 C61 -68.3(7)
U1 C60 C61 C66 90.7(5)
U1 C60 C61 C62 -89.7(6)
C66 C61 C62 C63 0.0(7)
C60 C61 C62 C63 -179.7(4)
C61 C62 C63 C64 -0.2(8)
C62 C63 C64 C65 0.3(8)
C63 C64 C65 C66 -0.1(8)
C62 C61 C66 C65 0.2(7)
C60 C61 C66 C65 179.9(5)
C64 C65 C66 C61 -0.2(8)
O40 C40 C410 C411 -64.8(5)
C421 C40 C410 C411 54.4(5)
C431 C40 C410 C411 177.3(4)
C40 C410 C411 C416 85.1(5)
C40 C410 C411 C412 -95.6(5)
C416 C411 C412 C413 -0.2(7)
C410 C411 C412 C413 -179.5(4)
C411 C412 C413 C414 -0.5(8)
C412 C413 C414 C415 0.6(8)
C413 C414 C415 C416 0.0(8)
C412 C411 C416 C415 0.9(7)
C410 C411 C416 C415 -179.8(4)
C414 C415 C416 C411 -0.8(8)
O40 C40 C421 C426 29.6(5)
C431 C40 C421 C426 148.4(4)
C410 C40 C421 C426 -88.7(5)
O40 C40 C421 C422 -155.8(4)
C431 C40 C421 C422 -36.9(5)
C410 C40 C421 C422 86.0(5)
C426 C421 C422 C423 0.1(7)
C40 C421 C422 C423 -174.7(4)
C421 C422 C423 C424 -1.0(7)
C422 C423 C424 C425 1.3(8)
C423 C424 C425 C426 -0.8(8)
C424 C425 C426 C421 0.0(8)
C422 C421 C426 C425 0.4(7)
C40 C421 C426 C425 175.2(4)
O40 C40 C431 C436 -120.1(4)
C421 C40 C431 C436 119.6(5)
C410 C40 C431 C436 -1.6(6)
O40 C40 C431 C432 58.5(5)
C421 C40 C431 C432 -61.8(5)
C410 C40 C431 C432 177.0(4)
C436 C431 C432 C433 1.2(7)
C40 C431 C432 C433 -177.5(4)
C431 C432 C433 C434 -0.4(7)
C432 C433 C434 C435 -0.7(7)
C433 C434 C435 C436 0.9(8)
C434 C435 C436 C431 -0.1(7)
C432 C431 C436 C435 -0.9(7)
C40 C431 C436 C435 177.6(4)
C914 O913 C912 C911 -177.3(5)
C912 O913 C914 C915 -175.9(6)
C33 N32 B1 N12 129.8(4)
N31 N32 B1 N12 -49.1(6)
C33 N32 B1 N22 -108.6(5)
N31 N32 B1 N22 72.5(5)
C13 N12 B1 N32 -123.4(5)
N11 N12 B1 N32 64.5(5)
C13 N12 B1 N22 113.8(5)
N11 N12 B1 N22 -58.3(5)
C23 N22 B1 N32 114.1(5)
N21 N22 B1 N32 -70.6(5)
C23 N22 B1 N12 -122.6(5)
N21 N22 B1 N12 52.7(5)
